data_2206458
loop_
_publ_author_name
'Vald\'es Mart\'inez, Jes\'us'
'Mu\~noz, Orneli'
'Toscano, Rub\'en A.'

_publ_section_title
;
 \p--\p Stacking in bis(quinolinium) tetrachlorozincate dihydrate
;
_journal_coeditor_code HK6028
_journal_issue 8
_journal_name_full 'Acta Crystallographica Section E'
_journal_page_first m1590
_journal_page_last m1592
_journal_paper_doi 10.1107/S1600536805022506
_journal_volume 61
_journal_year 2005
_chemical_formula_iupac '(C9 H8 N)2 [Zn Cl4], 2H2 O'
_chemical_formula_moiety '2C9 H8 N +, Cl4 Zn 2-, 2H2 O'
_chemical_formula_sum 'C18 H20 Cl4 N2 O2 Zn'
_chemical_formula_weight 503.53
_chemical_name_systematic
;
bis(quinolinium) tetrachlorozincate dihydrate
;
_space_group_IT_number 15
_symmetry_cell_setting monoclinic
_symmetry_space_group_name_Hall '-C 2yc'
_symmetry_space_group_name_H-M 'C 1 2/c 1'
_atom_sites_solution_hydrogens difmap
_atom_sites_solution_primary direct
_atom_sites_solution_secondary difmap
_audit_creation_method SHELXL-97
_cell_angle_alpha 90.00
_cell_angle_beta 101.352(2)
_cell_angle_gamma 90.00
_cell_formula_units_Z 4
_cell_length_a 11.7991(9)
_cell_length_b 10.0206(8)
_cell_length_c 18.4230(10)
_cell_measurement_reflns_used 4637
_cell_measurement_temperature 294(2)
_cell_measurement_theta_max 30.82
_cell_measurement_theta_min 2.69
_cell_volume 2135.6(3)
_computing_cell_refinement SMART
_computing_data_collection 'SMART (Bruker, 1999)'
_computing_data_reduction 'SAINT-Plus (Bruker, 1999)'
_computing_molecular_graphics
;
MERCURY (Version 1.3; Bruno <i>et al.</i>, 2002) and PLATON (Spek,
2003)
;
_computing_publication_material 'enCIFer (Allen <i>et al.</i>, 2004)'
_computing_structure_refinement SHELXTL/PC
_computing_structure_solution 'SHELXTL/PC (Sheldrick, 2000)'
_diffrn_ambient_temperature 294(2)
_diffrn_detector_area_resol_mean 0.661
_diffrn_measured_fraction_theta_full 0.996
_diffrn_measured_fraction_theta_max 0.996
_diffrn_measurement_device_type 'Bruker SMART APEX CCD'
_diffrn_measurement_method \w
_diffrn_radiation_monochromator graphite
_diffrn_radiation_source 'fine-focus sealed tube'
_diffrn_radiation_type MoK\a
_diffrn_radiation_wavelength 0.71073
_diffrn_reflns_av_R_equivalents 0.0639
_diffrn_reflns_av_sigmaI/netI 0.0599
_diffrn_reflns_limit_h_max 17
_diffrn_reflns_limit_h_min -17
_diffrn_reflns_limit_k_max 14
_diffrn_reflns_limit_k_min -15
_diffrn_reflns_limit_l_max 27
_diffrn_reflns_limit_l_min -27
_diffrn_reflns_number 14529
_diffrn_reflns_theta_full 32.56
_diffrn_reflns_theta_max 32.56
_diffrn_reflns_theta_min 2.26
_diffrn_standards_decay_% 0
_exptl_absorpt_coefficient_mu 1.666
_exptl_absorpt_correction_T_max 0.8204
_exptl_absorpt_correction_T_min 0.6643
_exptl_absorpt_correction_type analytical
_exptl_absorpt_process_details '(SHELXTL/PC; Sheldrick, 1997)'
_exptl_crystal_colour colorless
_exptl_crystal_density_diffrn 1.566
_exptl_crystal_density_method 'not measured'
_exptl_crystal_description prism
_exptl_crystal_F_000 1024
_exptl_crystal_size_max 0.196
_exptl_crystal_size_mid 0.186
_exptl_crystal_size_min 0.166
_refine_diff_density_max 0.807
_refine_diff_density_min -0.349
_refine_ls_extinction_method none
_refine_ls_goodness_of_fit_ref 1.006
_refine_ls_hydrogen_treatment refall
_refine_ls_matrix_type full
_refine_ls_number_parameters 163
_refine_ls_number_reflns 3867
_refine_ls_number_restraints 0
_refine_ls_restrained_S_all 1.006
_refine_ls_R_factor_all 0.0831
_refine_ls_R_factor_gt 0.0487
_refine_ls_shift/su_max 0.001
_refine_ls_shift/su_mean 0.000
_refine_ls_structure_factor_coef Fsqd
_refine_ls_weighting_details 'calc w = 1/[\s^2^(Fo^2^)+(0.0233P)^2^] where P = (Fo^2^+2Fc^2^)/3'
_refine_ls_weighting_scheme calc
_refine_ls_wR_factor_gt 0.0789
_refine_ls_wR_factor_ref 0.0873
_reflns_number_gt 2469
_reflns_number_total 3867
_reflns_threshold_expression I>2\s(I)
_cod_data_source_file hk6028.cif
_cod_data_source_block I
_cod_original_sg_symbol_H-M 'C 2/c'
_cod_database_code 2206458
_cod_database_fobs_code 2206458

loop_
_symmetry_equiv_pos_as_xyz
'x, y, z'
'x, -y, z+1/2'
'x+1/2, y+1/2, z'
'x+1/2, -y+1/2, z+1/2'
'-x, -y, -z'
'-x, y, -z-1/2'
'-x+1/2, -y+1/2, -z'
'-x+1/2, y+1/2, -z-1/2'

loop_
_atom_site_label
_atom_site_fract_x
_atom_site_fract_y
_atom_site_fract_z
_atom_site_U_iso_or_equiv
_atom_site_adp_type
_atom_site_calc_flag
_atom_site_refinement_flags
_atom_site_occupancy
_atom_site_type_symbol
Zn1 0.0000 0.84499(4) 0.2500 0.04038(12) Uani d S 1 Zn
Cl1 0.14736(5) 0.71444(7) 0.30876(3) 0.06000(19) Uani d . 1 Cl
Cl2 0.07257(5) 0.96958(7) 0.16888(4) 0.06256(19) Uani d . 1 Cl
O1 0.1511(2) 0.4033(3) 0.27512(11) 0.0623(5) Uani d . 1 O
H1A 0.152(3) 0.474(4) 0.283(2) 0.12(2) Uiso d . 1 H
H1B 0.216(3) 0.382(3) 0.278(2) 0.113(16) Uiso d . 1 H
N1 0.06443(18) 0.3469(2) 0.39960(11) 0.0467(5) Uani d . 1 N
H1 0.0950(19) 0.366(2) 0.3676(12) 0.042(7) Uiso d . 1 H
C2 -0.0388(2) 0.2931(3) 0.39015(14) 0.0532(6) Uani d . 1 C
H2 -0.0749(16) 0.279(2) 0.3393(12) 0.041(6) Uiso d . 1 H
C3 -0.0876(2) 0.2642(3) 0.45034(15) 0.0549(6) Uani d . 1 C
H3 -0.1615(18) 0.224(2) 0.4412(12) 0.050(7) Uiso d . 1 H
C4 -0.0283(2) 0.2919(2) 0.51945(14) 0.0499(6) Uani d . 1 C
H4 -0.0600(17) 0.266(2) 0.5582(12) 0.045(6) Uiso d . 1 H
C5 0.1498(2) 0.3786(2) 0.60032(13) 0.0517(6) Uani d . 1 C
H5 0.1227(18) 0.354(2) 0.6371(12) 0.045(6) Uiso d . 1 H
C6 0.2566(3) 0.4322(3) 0.60668(15) 0.0577(7) Uani d . 1 C
H6 0.298(2) 0.451(2) 0.6527(14) 0.065(8) Uiso d . 1 H
C7 0.3015(2) 0.4597(3) 0.54364(15) 0.0564(6) Uani d . 1 C
H7 0.378(2) 0.497(2) 0.5490(13) 0.062(7) Uiso d . 1 H
C8 0.2401(2) 0.4334(2) 0.47476(15) 0.0497(6) Uani d . 1 C
H8 0.2675(18) 0.452(2) 0.4336(12) 0.052(7) Uiso d . 1 H
C9 0.12943(18) 0.3769(2) 0.46786(11) 0.0394(5) Uani d . 1 C
C10 0.08235(19) 0.3489(2) 0.53011(11) 0.0409(5) Uani d . 1 C

loop_
_atom_site_aniso_label
_atom_site_aniso_U_11
_atom_site_aniso_U_22
_atom_site_aniso_U_33
_atom_site_aniso_U_12
_atom_site_aniso_U_13
_atom_site_aniso_U_23
Zn1 0.0363(2) 0.0478(2) 0.0381(2) 0.000 0.00961(15) 0.000
Cl1 0.0557(4) 0.0696(4) 0.0524(4) 0.0195(3) 0.0048(3) 0.0048(3)
Cl2 0.0517(4) 0.0730(4) 0.0660(4) -0.0035(3) 0.0192(3) 0.0241(3)
O1 0.0566(13) 0.0834(17) 0.0489(11) -0.0079(11) 0.0155(9) -0.0028(11)
N1 0.0594(13) 0.0482(12) 0.0348(10) 0.0056(10) 0.0146(10) 0.0051(9)
C2 0.0599(16) 0.0510(15) 0.0440(14) 0.0009(12) -0.0011(12) 0.0009(11)
C3 0.0480(14) 0.0556(16) 0.0602(17) -0.0069(12) 0.0082(13) 0.0051(12)
C4 0.0564(15) 0.0505(15) 0.0459(14) -0.0011(11) 0.0179(12) 0.0045(11)
C5 0.0694(18) 0.0519(15) 0.0356(13) 0.0008(12) 0.0144(12) -0.0010(11)
C6 0.0666(18) 0.0522(16) 0.0486(15) 0.0007(13) -0.0024(14) -0.0061(12)
C7 0.0474(15) 0.0514(15) 0.0681(18) -0.0015(12) 0.0061(13) -0.0017(13)
C8 0.0520(15) 0.0476(14) 0.0539(15) 0.0034(11) 0.0211(12) 0.0043(11)
C9 0.0482(13) 0.0336(11) 0.0371(11) 0.0075(9) 0.0101(9) 0.0027(8)
C10 0.0496(12) 0.0370(11) 0.0373(11) 0.0054(10) 0.0117(10) 0.0021(9)

loop_
_atom_type_symbol
_atom_type_description
_atom_type_scat_dispersion_real
_atom_type_scat_dispersion_imag
_atom_type_scat_source
C C 0.0033 0.0016 'International Tables Vol C Tables 4.2.6.8 and 6.1.1.4'
H H 0.0000 0.0000 'International Tables Vol C Tables 4.2.6.8 and 6.1.1.4'
N N 0.0061 0.0033 'International Tables Vol C Tables 4.2.6.8 and 6.1.1.4'
Cl Cl 0.1484 0.1585 'International Tables Vol C Tables 4.2.6.8 and 6.1.1.4'
Zn Zn 0.2839 1.4301 'International Tables Vol C Tables 4.2.6.8 and 6.1.1.4'
O O 0.0106 0.0060 'International Tables Vol C Tables 4.2.6.8 and 6.1.1.4'

loop_
_geom_angle_atom_site_label_1
_geom_angle_atom_site_label_2
_geom_angle_atom_site_label_3
_geom_angle_site_symmetry_1
_geom_angle_site_symmetry_3
_geom_angle
_geom_angle_publ_flag
Cl2 Zn1 Cl2 . 6_556 112.34(4) yes
Cl2 Zn1 Cl1 . 6_556 111.08(2) yes
Cl2 Zn1 Cl1 6_556 6_556 106.33(2) ?
Cl2 Zn1 Cl1 . . 106.33(2) yes
Cl2 Zn1 Cl1 6_556 . 111.08(2) ?
Cl1 Zn1 Cl1 6_556 . 109.71(4) yes
H1A O1 H1B . . 106(4) ?
C2 N1 C9 . . 123.3(2) ?
C2 N1 H1 . . 124.1(17) ?
C9 N1 H1 . . 112.6(17) ?
N1 C2 C3 . . 120.3(2) ?
N1 C2 H2 . . 114.3(12) ?
C3 C2 H2 . . 125.4(12) ?
C4 C3 C2 . . 119.5(2) ?
C4 C3 H3 . . 122.9(13) ?
C2 C3 H3 . . 117.6(13) ?
C3 C4 C10 . . 120.6(2) ?
C3 C4 H4 . . 117.7(14) ?
C10 C4 H4 . . 121.5(14) ?
C6 C5 C10 . . 120.7(2) ?
C6 C5 H5 . . 122.8(15) ?
C10 C5 H5 . . 116.2(15) ?
C5 C6 C7 . . 120.4(2) ?
C5 C6 H6 . . 118.9(16) ?
C7 C6 H6 . . 120.7(16) ?
C8 C7 C6 . . 121.3(3) ?
C8 C7 H7 . . 119.1(14) ?
C6 C7 H7 . . 119.5(14) ?
C7 C8 C9 . . 118.6(2) ?
C7 C8 H8 . . 122.2(14) ?
C9 C8 H8 . . 119.2(14) ?
N1 C9 C10 . . 117.9(2) ?
N1 C9 C8 . . 120.9(2) ?
C10 C9 C8 . . 121.2(2) ?
C9 C10 C4 . . 118.4(2) ?
C9 C10 C5 . . 117.8(2) ?
C4 C10 C5 . . 123.8(2) ?

loop_
_geom_bond_atom_site_label_1
_geom_bond_atom_site_label_2
_geom_bond_site_symmetry_2
_geom_bond_distance
_geom_bond_publ_flag
Zn1 Cl2 . 2.2425(6) yes
Zn1 Cl2 6_556 2.2425(6) ?
Zn1 Cl1 6_556 2.2728(6) ?
Zn1 Cl1 . 2.2728(6) yes
O1 H1A . 0.72(4) ?
O1 H1B . 0.78(4) ?
N1 C2 . 1.312(3) ?
N1 C9 . 1.371(3) ?
N1 H1 . 0.77(2) ?
C2 C3 . 1.377(3) ?
C2 H2 . 0.96(2) ?
C3 C4 . 1.355(3) ?
C3 H3 . 0.94(2) ?
C4 C10 . 1.403(3) ?
C4 H4 . 0.91(2) ?
C5 C6 . 1.355(4) ?
C5 C10 . 1.410(3) ?
C5 H5 . 0.84(2) ?
C6 C7 . 1.395(4) ?
C6 H6 . 0.91(2) ?
C7 C8 . 1.357(3) ?
C7 H7 . 0.97(2) ?
C8 C9 . 1.406(3) ?
C8 H8 . 0.90(2) ?
C9 C10 . 1.398(3) ?

loop_
_geom_hbond_atom_site_label_D
_geom_hbond_atom_site_label_H
_geom_hbond_atom_site_label_A
_geom_hbond_site_symmetry_A
_geom_hbond_distance_DH
_geom_hbond_distance_HA
_geom_hbond_distance_DA
_geom_hbond_angle_DHA
N1 H1 O1 . 0.77(2) 1.98(2) 2.747(3) 171(2)
O1 H1B Cl2 8_546 0.78(4) 2.65(4) 3.288(2) 140(3)
O1 H1A Cl1 . 0.72(4) 2.46(4) 3.181(3) 178(4)
